data_1540432
loop_
_publ_author_name
'Hinz, Alexander'
'Schulz, Axel'
'Villinger, Alexander'

_publ_section_title
;
 Zwitterionic and biradicaloid heteroatomic cyclopentane derivatives
 containing different group 15 elements
;
_journal_issue 1
_journal_name_full 'Chem. Sci.'
_journal_page_first 745
_journal_paper_doi 10.1039/C5SC03515E
_journal_volume 7
_journal_year 2016
_chemical_formula_moiety 'C57 H59 As N3 P, 0.5 (C6 H6)'
_chemical_formula_sum 'C60 H62 As N3 P'
_chemical_formula_weight 931.01
_chemical_name_systematic
;
 ?
;
_space_group_crystal_system triclinic
_space_group_IT_number 2
_space_group_name_Hall '-P 1'
_space_group_name_H-M_alt 'P -1'
_symmetry_space_group_name_Hall '-P 1'
_symmetry_space_group_name_H-M 'P -1'
_atom_sites_solution_hydrogens geom
_audit_creation_method SHELXL-2013
_audit_update_record
;
2015-08-31 deposited with the CCDC.
2015-10-27 downloaded from the CCDC.
;
_cell_angle_alpha 85.732(4)
_cell_angle_beta 82.704(5)
_cell_angle_gamma 66.749(4)
_cell_formula_units_Z 2
_cell_length_a 10.6316(9)
_cell_length_b 12.8458(10)
_cell_length_c 20.4651(17)
_cell_measurement_reflns_used 9744
_cell_measurement_temperature 123(2)
_cell_measurement_theta_max 32.32
_cell_measurement_theta_min 2.42
_cell_volume 2546.3(4)
_computing_cell_refinement 'Bruker Apex V7.51A'
_computing_data_collection 'Bruker Apex V7.51A'
_computing_data_reduction 'Bruker SAINT'
_computing_molecular_graphics 'ORTEP-3v2.01 (Farrugia, 1997)'
_computing_publication_material SHELXL-2013
_computing_structure_refinement 'SHELXL-2013 (Sheldrick, 2013)'
_computing_structure_solution 'SHELXS-2013 (Sheldrick, 2013)'
_diffrn_ambient_temperature 123(2)
_diffrn_measured_fraction_theta_full 0.969
_diffrn_measured_fraction_theta_max 0.944
_diffrn_measurement_device_type 'Bruker Apex Kappa-II-CCD-diffractometer'
_diffrn_measurement_method 'phi and omega scans'
_diffrn_radiation_monochromator graphite
_diffrn_radiation_source 'sealed tube'
_diffrn_radiation_type MoK\a
_diffrn_radiation_wavelength 0.71073
_diffrn_reflns_av_R_equivalents 0.0549
_diffrn_reflns_av_unetI/netI 0.1052
_diffrn_reflns_laue_measured_fraction_full 0.969
_diffrn_reflns_laue_measured_fraction_max 0.944
_diffrn_reflns_limit_h_max 13
_diffrn_reflns_limit_h_min -14
_diffrn_reflns_limit_k_max 11
_diffrn_reflns_limit_k_min -18
_diffrn_reflns_limit_l_max 25
_diffrn_reflns_limit_l_min -28
_diffrn_reflns_number 20662
_diffrn_reflns_point_group_measured_fraction_full 0.969
_diffrn_reflns_point_group_measured_fraction_max 0.944
_diffrn_reflns_theta_full 25.242
_diffrn_reflns_theta_max 29.999
_diffrn_reflns_theta_min 2.135
_exptl_absorpt_coefficient_mu 0.740
_exptl_absorpt_correction_T_max 0.6986
_exptl_absorpt_correction_T_min 0.5968
_exptl_absorpt_correction_type multi-scan
_exptl_absorpt_process_details '(SADABS; Sheldrick, 2004)'
_exptl_crystal_colour green
_exptl_crystal_density_diffrn 1.214
_exptl_crystal_description block
_exptl_crystal_F_000 982
_exptl_crystal_size_max 0.340
_exptl_crystal_size_mid 0.250
_exptl_crystal_size_min 0.190
_refine_diff_density_max 0.855
_refine_diff_density_min -1.000
_refine_diff_density_rms 0.075
_refine_ls_extinction_method none
_refine_ls_goodness_of_fit_ref 1.008
_refine_ls_hydrogen_treatment constr
_refine_ls_matrix_type full
_refine_ls_number_parameters 613
_refine_ls_number_reflns 14001
_refine_ls_number_restraints 1
_refine_ls_restrained_S_all 1.008
_refine_ls_R_factor_all 0.0767
_refine_ls_R_factor_gt 0.0576
_refine_ls_shift/su_max 0.000
_refine_ls_shift/su_mean 0.000
_refine_ls_structure_factor_coef Fsqd
_refine_ls_weighting_details 'w=1/[\s^2^(Fo^2^)+(0.0294P)^2^+1.0642P] where P=(Fo^2^+2Fc^2^)/3'
_refine_ls_weighting_scheme calc
_refine_ls_wR_factor_gt 0.1413
_refine_ls_wR_factor_ref 0.1486
_reflns_Friedel_coverage 0.000
_reflns_number_gt 10531
_reflns_number_total 14001
_reflns_threshold_expression 'I > 2\s(I)'
_cod_data_source_file c5sc03515e2.cif
_cod_data_source_block ah167g
_cod_depositor_comments 'Adding full bibliography for 1540431--1540434.cif.'
_cod_database_code 1540432
_shelx_space_group_comment
;
The symmetry employed for this shelxl refinement is uniquely defined
by the following loop, which should always be used as a source of
symmetry information in preference to the above space-group names.
They are only intended as comments.
;
_shelx_estimated_absorpt_t_min 0.787
_shelx_estimated_absorpt_t_max 0.872
_shelxl_version_number 2013-4

loop_
_space_group_symop_operation_xyz
'x, y, z'
'-x, -y, -z'

loop_
_atom_site_label
_atom_site_type_symbol
_atom_site_fract_x
_atom_site_fract_y
_atom_site_fract_z
_atom_site_U_iso_or_equiv
_atom_site_adp_type
_atom_site_occupancy
_atom_site_site_symmetry_order
_atom_site_calc_flag
_atom_site_refinement_flags_posn
_atom_site_refinement_flags_adp
_atom_site_refinement_flags_occupancy
_atom_site_disorder_assembly
_atom_site_disorder_group
As1A As 0.0809(2) 0.0692(2) 0.3316(2) 0.02098(9) Uani 0.1164(8) 1 d . . P A 1
P1A P 0.1989(5) 0.1852(4) 0.3180(2) 0.01663(13) Uani 0.1164(8) 1 d . . P A 1
As1B As 0.05534(3) 0.06350(2) 0.30135(2) 0.02098(9) Uani 0.863(1) 1 d . . P A 2
P1B P 0.20788(6) 0.21971(5) 0.26250(3) 0.01663(13) Uani 0.8634(9) 1 d . . P A 2
As1C As 0.0553(11) 0.0820(10) 0.2511(6) 0.02098(9) Uani 0.0201(6) 1 d . . P A 3
P1C P 0.192(3) 0.185(2) 0.2195(16) 0.02098(9) Uani 0.0201(6) 1 d . . P A 3
N1 N 0.06135(18) 0.20710(16) 0.28539(9) 0.0188(4) Uani 1 1 d . . . . .
N2 N 0.30944(18) 0.08001(15) 0.25972(9) 0.0175(4) Uani 1 1 d . . . . .
N3 N 0.32891(19) -0.10785(16) 0.26929(10) 0.0210(4) Uani 1 1 d . . . . .
C1 C -0.0699(2) 0.30461(18) 0.29011(11) 0.0167(4) Uani 1 1 d . . . . .
C2 C -0.1446(2) 0.33628(19) 0.35246(11) 0.0176(4) Uani 1 1 d . . . . .
C3 C -0.2764(2) 0.4243(2) 0.35504(12) 0.0224(5) Uani 1 1 d . . . . .
H3 H -0.3291 0.4451 0.3966 0.027 Uiso 1 1 calc R U . . .
C4 C -0.3314(2) 0.4816(2) 0.29832(12) 0.0256(5) Uani 1 1 d . . . . .
H4 H -0.4207 0.5405 0.3011 0.031 Uiso 1 1 calc R U . . .
C5 C -0.2545(2) 0.45167(19) 0.23787(12) 0.0228(5) Uani 1 1 d . . . . .
H5 H -0.2913 0.4918 0.1992 0.027 Uiso 1 1 calc R U . . .
C6 C -0.1238(2) 0.36354(18) 0.23223(11) 0.0184(4) Uani 1 1 d . . . . .
C7 C -0.0841(2) 0.28825(19) 0.41616(11) 0.0190(4) Uani 1 1 d . . . . .
C8 C -0.0005(2) 0.33523(19) 0.44003(11) 0.0201(4) Uani 1 1 d . . . . .
C9 C 0.0535(2) 0.2948(2) 0.50019(11) 0.0237(5) Uani 1 1 d . . . . .
H9 H 0.1073 0.3287 0.5169 0.028 Uiso 1 1 calc R U . . .
C10 C 0.0304(2) 0.2066(2) 0.53609(12) 0.0250(5) Uani 1 1 d . . . . .
C11 C -0.0559(3) 0.1636(2) 0.51219(12) 0.0254(5) Uani 1 1 d . . . . .
H11 H -0.0745 0.1044 0.5364 0.030 Uiso 1 1 calc R U . . .
C12 C -0.1159(2) 0.2047(2) 0.45382(11) 0.0213(4) Uani 1 1 d . . . . .
C13 C 0.0306(3) 0.4295(2) 0.40260(12) 0.0253(5) Uani 1 1 d . . . . .
H13A H 0.1025 0.3977 0.3662 0.038 Uiso 1 1 calc R U . . .
H13B H 0.0624 0.4681 0.4323 0.038 Uiso 1 1 calc R U . . .
H13C H -0.0529 0.4838 0.3850 0.038 Uiso 1 1 calc R U . . .
C14 C 0.0988(3) 0.1596(3) 0.59875(13) 0.0336(6) Uani 1 1 d . . . . .
H14A H 0.1820 0.0915 0.5887 0.050 Uiso 1 1 calc R U . . .
H14B H 0.0348 0.1403 0.6313 0.050 Uiso 1 1 calc R U . . .
H14C H 0.1235 0.2168 0.6167 0.050 Uiso 1 1 calc R U . . .
C15 C -0.2184(3) 0.1615(2) 0.43318(12) 0.0279(5) Uani 1 1 d . . . . .
H15A H -0.2108 0.1605 0.3850 0.042 Uiso 1 1 calc R U . . .
H15B H -0.3119 0.2114 0.4499 0.042 Uiso 1 1 calc R U . . .
H15C H -0.1986 0.0845 0.4513 0.042 Uiso 1 1 calc R U . . .
C16 C -0.0491(2) 0.33996(19) 0.16413(11) 0.0201(4) Uani 1 1 d . . . . .
C17 C -0.0625(2) 0.2616(2) 0.12535(11) 0.0230(5) Uani 1 1 d . . . . .
C18 C -0.0041(3) 0.2506(2) 0.05959(12) 0.0272(5) Uani 1 1 d . . . . .
H18 H -0.0124 0.1961 0.0333 0.033 Uiso 1 1 calc R U . . .
C19 C 0.0657(3) 0.3173(2) 0.03186(12) 0.0298(6) Uani 1 1 d . . . . .
C20 C 0.0764(3) 0.3950(2) 0.07094(12) 0.0289(5) Uani 1 1 d . . . . .
H20 H 0.1229 0.4417 0.0523 0.035 Uiso 1 1 calc R U . . .
C21 C 0.0216(2) 0.4083(2) 0.13706(12) 0.0243(5) Uani 1 1 d . . . . .
C22 C -0.1447(3) 0.1917(2) 0.15115(13) 0.0301(5) Uani 1 1 d . . . . .
H22A H -0.2412 0.2330 0.1431 0.045 Uiso 1 1 calc R U . . .
H22B H -0.1391 0.1772 0.1986 0.045 Uiso 1 1 calc R U . . .
H22C H -0.1073 0.1194 0.1285 0.045 Uiso 1 1 calc R U . . .
C23 C 0.1305(3) 0.3023(3) -0.03878(13) 0.0414(7) Uani 1 1 d . . . . .
H23A H 0.0829 0.2695 -0.0637 0.062 Uiso 1 1 calc R U . . .
H23B H 0.2279 0.2515 -0.0399 0.062 Uiso 1 1 calc R U . . .
H23C H 0.1229 0.3761 -0.0586 0.062 Uiso 1 1 calc R U . . .
C24 C 0.0374(3) 0.4936(2) 0.17756(14) 0.0330(6) Uani 1 1 d . . . . .
H24A H 0.0967 0.5275 0.1519 0.050 Uiso 1 1 calc R U . . .
H24B H 0.0792 0.4563 0.2175 0.050 Uiso 1 1 calc R U . . .
H24C H -0.0532 0.5530 0.1898 0.050 Uiso 1 1 calc R U . . .
C25 C 0.4590(2) 0.04399(18) 0.24737(11) 0.0170(4) Uani 1 1 d . . . . .
C26 C 0.5290(2) 0.0787(2) 0.28872(11) 0.0213(4) Uani 1 1 d . . . . .
C27 C 0.6735(2) 0.0365(2) 0.27985(12) 0.0262(5) Uani 1 1 d . . . . .
H27 H 0.7206 0.0606 0.3081 0.031 Uiso 1 1 calc R U . . .
C28 C 0.7482(2) -0.0387(2) 0.23137(13) 0.0275(5) Uani 1 1 d . . . . .
H28 H 0.8460 -0.0702 0.2276 0.033 Uiso 1 1 calc R U . . .
C29 C 0.6775(2) -0.0677(2) 0.18799(12) 0.0229(5) Uani 1 1 d . . . . .
H29 H 0.7287 -0.1165 0.1529 0.027 Uiso 1 1 calc R U . . .
C30 C 0.5326(2) -0.02734(18) 0.19408(10) 0.0176(4) Uani 1 1 d . . . . .
C31 C 0.4618(2) 0.1649(2) 0.34133(11) 0.0224(5) Uani 1 1 d . . . . .
C32 C 0.4223(3) 0.1341(2) 0.40503(12) 0.0262(5) Uani 1 1 d . . . . .
C33 C 0.3858(3) 0.2115(2) 0.45542(12) 0.0280(5) Uani 1 1 d . . . . .
H33 H 0.3616 0.1895 0.4990 0.034 Uiso 1 1 calc R U . . .
C34 C 0.3841(2) 0.3191(2) 0.44332(13) 0.0260(5) Uani 1 1 d . . . . .
C35 C 0.4172(2) 0.3499(2) 0.37909(13) 0.0258(5) Uani 1 1 d . . . . .
H35 H 0.4129 0.4247 0.3700 0.031 Uiso 1 1 calc R U . . .
C36 C 0.4564(2) 0.2751(2) 0.32759(12) 0.0244(5) Uani 1 1 d . . . . .
C37 C 0.4174(4) 0.0196(3) 0.41953(14) 0.0432(7) Uani 1 1 d . . . . .
H37A H 0.3474 0.0123 0.3954 0.065 Uiso 1 1 calc R U . . .
H37B H 0.3940 0.0108 0.4669 0.065 Uiso 1 1 calc R U . . .
H37C H 0.5075 -0.0393 0.4058 0.065 Uiso 1 1 calc R U . . .
C38 C 0.3463(3) 0.4016(2) 0.49801(14) 0.0330(6) Uani 1 1 d . . . . .
H38A H 0.4157 0.4344 0.4963 0.050 Uiso 1 1 calc R U . . .
H38B H 0.3425 0.3619 0.5405 0.050 Uiso 1 1 calc R U . . .
H38C H 0.2561 0.4621 0.4928 0.050 Uiso 1 1 calc R U . . .
C39 C 0.4924(3) 0.3138(2) 0.25888(13) 0.0327(6) Uani 1 1 d . . . . .
H39A H 0.5926 0.2892 0.2500 0.049 Uiso 1 1 calc R U . . .
H39B H 0.4491 0.3967 0.2552 0.049 Uiso 1 1 calc R U . . .
H39C H 0.4589 0.2807 0.2268 0.049 Uiso 1 1 calc R U . . .
C40 C 0.4688(2) -0.05530(19) 0.14070(11) 0.0192(4) Uani 1 1 d . . . . .
C41 C 0.4982(2) -0.16940(19) 0.12808(11) 0.0214(4) Uani 1 1 d . . . . .
C42 C 0.4494(3) -0.1934(2) 0.07375(13) 0.0292(5) Uani 1 1 d . . . . .
H42 H 0.4707 -0.2705 0.0649 0.035 Uiso 1 1 calc R U . . .
C43 C 0.3701(3) -0.1091(2) 0.03126(12) 0.0300(5) Uani 1 1 d . . . . .
C44 C 0.3441(3) 0.0019(2) 0.04390(12) 0.0283(5) Uani 1 1 d . . . . .
H44 H 0.2917 0.0605 0.0154 0.034 Uiso 1 1 calc R U . . .
C45 C 0.3923(2) 0.0305(2) 0.09711(11) 0.0227(5) Uani 1 1 d . . . . .
C46 C 0.5780(3) -0.2654(2) 0.17336(13) 0.0271(5) Uani 1 1 d . . . . .
H46A H 0.6753 -0.2974 0.1557 0.041 Uiso 1 1 calc R U . . .
H46B H 0.5408 -0.3245 0.1763 0.041 Uiso 1 1 calc R U . . .
H46C H 0.5695 -0.2364 0.2173 0.041 Uiso 1 1 calc R U . . .
C47 C 0.3111(4) -0.1374(3) -0.02508(14) 0.0444(8) Uani 1 1 d . . . . .
H47A H 0.3050 -0.0817 -0.0612 0.067 Uiso 1 1 calc R U . . .
H47B H 0.2190 -0.1355 -0.0100 0.067 Uiso 1 1 calc R U . . .
H47C H 0.3710 -0.2133 -0.0405 0.067 Uiso 1 1 calc R U . . .
C48 C 0.3639(3) 0.1532(2) 0.10459(13) 0.0315(6) Uani 1 1 d . . . . .
H48A H 0.3718 0.1886 0.0610 0.047 Uiso 1 1 calc R U . . .
H48B H 0.4306 0.1596 0.1313 0.047 Uiso 1 1 calc R U . . .
H48C H 0.2705 0.1915 0.1264 0.047 Uiso 1 1 calc R U . . .
C49 C 0.2511(2) -0.00278(19) 0.27344(10) 0.0178(4) Uani 1 1 d . . . . .
C50 C 0.2646(2) -0.18592(19) 0.27945(12) 0.0220(5) Uani 1 1 d . . . . .
C51 C 0.1835(3) -0.1979(2) 0.23309(13) 0.0268(5) Uani 1 1 d . . . . .
C52 C 0.1349(3) -0.2843(2) 0.24441(15) 0.0390(7) Uani 1 1 d . . . . .
H52 H 0.0815 -0.2945 0.2135 0.047 Uiso 1 1 calc R U . . .
C53 C 0.1622(4) -0.3554(2) 0.29929(17) 0.0457(8) Uani 1 1 d . . . . .
H53 H 0.1272 -0.4134 0.3060 0.055 Uiso 1 1 calc R U . . .
C54 C 0.2408(3) -0.3423(2) 0.34472(15) 0.0398(7) Uani 1 1 d . . . . .
H54 H 0.2580 -0.3910 0.3827 0.048 Uiso 1 1 calc R U . . .
C55 C 0.2949(3) -0.2595(2) 0.33585(13) 0.0296(6) Uani 1 1 d . . . . .
C56 C 0.1490(3) -0.1222(2) 0.17262(13) 0.0317(6) Uani 1 1 d . . . . .
H56A H 0.2171 -0.0882 0.1616 0.047 Uiso 1 1 calc R U . . .
H56B H 0.0572 -0.0622 0.1812 0.047 Uiso 1 1 calc R U . . .
H56C H 0.1501 -0.1670 0.1357 0.047 Uiso 1 1 calc R U . . .
C57 C 0.3809(3) -0.2463(2) 0.38482(14) 0.0361(6) Uani 1 1 d . . . . .
H57A H 0.4699 -0.2510 0.3622 0.054 Uiso 1 1 calc R U . . .
H57B H 0.3959 -0.3069 0.4187 0.054 Uiso 1 1 calc R U . . .
H57C H 0.3332 -0.1726 0.4055 0.054 Uiso 1 1 calc R U . . .
C58A C 0.5935(12) 0.5017(10) -0.0376(4) 0.061(4) Uiso 0.317(8) 1 d G . P B 1
H58A H 0.6615 0.4988 -0.0731 0.073 Uiso 0.317(8) 1 calc R U P B 1
C59A C 0.4565(15) 0.5369(10) -0.0491(4) 0.058(4) Uiso 0.317(8) 1 d G . P B 1
H59A H 0.4309 0.5580 -0.0924 0.070 Uiso 0.317(8) 1 calc R U P B 1
C60A C 0.3569(9) 0.5411(9) 0.0029(7) 0.052(4) Uiso 0.317(8) 1 d G . P B 1
H60A H 0.2633 0.5651 -0.0050 0.063 Uiso 0.317(8) 1 calc R U P B 1
C61A C 0.3943(10) 0.5101(8) 0.0664(5) 0.067(4) Uiso 0.317(8) 1 d G . P B 1
H61A H 0.3262 0.5130 0.1019 0.080 Uiso 0.317(8) 1 calc R U P B 1
C62A C 0.5313(13) 0.4750(8) 0.0778(3) 0.041(3) Uiso 0.317(8) 1 d G . P B 1
H62A H 0.5569 0.4538 0.1212 0.049 Uiso 0.317(8) 1 calc R U P B 1
C63A C 0.6309(8) 0.4707(8) 0.0259(6) 0.048(3) Uiso 0.317(8) 1 d G . P B 1
H63A H 0.7245 0.4467 0.0337 0.057 Uiso 0.317(8) 1 calc R U P B 1
C58B C 0.588(2) 0.4655(15) 0.0562(10) 0.047(5) Uiso 0.183(8) 1 d G . P B 2
H58B H 0.6565 0.4367 0.0857 0.056 Uiso 0.183(8) 1 calc R U P B 2
C59B C 0.6249(14) 0.4638(17) -0.0114(12) 0.096(15) Uiso 0.183(8) 1 d G . P B 2
H59B H 0.7194 0.4339 -0.0282 0.115 Uiso 0.183(8) 1 calc R U P B 2
C60B C 0.524(2) 0.5059(16) -0.0545(6) 0.052(5) Uiso 0.183(8) 1 d G . P B 2
H60B H 0.5495 0.5047 -0.1007 0.062 Uiso 0.183(8) 1 calc R U P B 2
C61B C 0.3857(19) 0.5497(13) -0.0299(8) 0.044(5) Uiso 0.183(8) 1 d G . P B 2
H61B H 0.3167 0.5785 -0.0594 0.053 Uiso 0.183(8) 1 calc R U P B 2
C62B C 0.3483(14) 0.5514(14) 0.0377(10) 0.047(5) Uiso 0.183(8) 1 d G . P B 2
H62B H 0.2538 0.5813 0.0545 0.057 Uiso 0.183(8) 1 calc R U P B 2
C63B C 0.449(2) 0.5093(15) 0.0808(5) 0.087(9) Uiso 0.183(8) 1 d G . P B 2
H63B H 0.4237 0.5105 0.1270 0.104 Uiso 0.183(8) 1 calc R U P B 2

loop_
_atom_site_aniso_label
_atom_site_aniso_U_11
_atom_site_aniso_U_22
_atom_site_aniso_U_33
_atom_site_aniso_U_23
_atom_site_aniso_U_13
_atom_site_aniso_U_12
As1A 0.01761(13) 0.01767(13) 0.02794(19) -0.00054(12) 0.00245(11) -0.00864(10)
P1A 0.0173(3) 0.0148(3) 0.0185(3) -0.0012(2) -0.0006(2) -0.0072(2)
As1B 0.01761(13) 0.01767(13) 0.02794(19) -0.00054(12) 0.00245(11) -0.00864(10)
P1B 0.0173(3) 0.0148(3) 0.0185(3) -0.0012(2) -0.0006(2) -0.0072(2)
As1C 0.01761(13) 0.01767(13) 0.02794(19) -0.00054(12) 0.00245(11) -0.00864(10)
P1C 0.01761(13) 0.01767(13) 0.02794(19) -0.00054(12) 0.00245(11) -0.00864(10)
N1 0.0157(8) 0.0179(9) 0.0202(9) -0.0011(7) 0.0010(7) -0.0048(7)
N2 0.0176(8) 0.0143(8) 0.0201(9) -0.0036(7) 0.0020(7) -0.0064(7)
N3 0.0209(9) 0.0171(9) 0.0216(10) -0.0002(7) 0.0015(7) -0.0049(7)
C1 0.0167(9) 0.0148(9) 0.0178(10) -0.0035(8) 0.0011(7) -0.0055(8)
C2 0.0185(9) 0.0188(10) 0.0169(10) -0.0052(8) -0.0002(8) -0.0085(8)
C3 0.0195(10) 0.0241(11) 0.0224(11) -0.0102(9) 0.0021(8) -0.0069(9)
C4 0.0190(10) 0.0212(11) 0.0315(13) -0.0058(10) -0.0019(9) -0.0019(9)
C5 0.0240(11) 0.0188(11) 0.0228(11) -0.0021(9) -0.0047(9) -0.0044(9)
C6 0.0213(10) 0.0157(10) 0.0190(10) -0.0026(8) -0.0011(8) -0.0079(8)
C7 0.0167(9) 0.0229(11) 0.0158(10) -0.0065(8) 0.0027(8) -0.0064(8)
C8 0.0218(10) 0.0196(10) 0.0186(10) -0.0074(8) 0.0032(8) -0.0082(9)
C9 0.0238(11) 0.0279(12) 0.0202(11) -0.0072(9) -0.0010(9) -0.0103(9)
C10 0.0254(11) 0.0303(13) 0.0179(11) -0.0035(9) -0.0007(9) -0.0093(10)
C11 0.0304(12) 0.0273(12) 0.0193(11) -0.0009(9) 0.0034(9) -0.0138(10)
C12 0.0217(10) 0.0257(12) 0.0172(10) -0.0078(9) 0.0050(8) -0.0107(9)
C13 0.0302(12) 0.0256(12) 0.0246(12) -0.0045(9) -0.0013(9) -0.0154(10)
C14 0.0375(14) 0.0374(15) 0.0264(13) 0.0028(11) -0.0082(11) -0.0143(12)
C15 0.0288(12) 0.0371(14) 0.0243(12) -0.0022(10) 0.0006(9) -0.0205(11)
C16 0.0208(10) 0.0194(10) 0.0162(10) 0.0014(8) -0.0024(8) -0.0039(8)
C17 0.0251(11) 0.0237(11) 0.0180(11) -0.0012(9) -0.0041(8) -0.0066(9)
C18 0.0307(12) 0.0275(12) 0.0172(11) -0.0033(9) -0.0039(9) -0.0039(10)
C19 0.0278(12) 0.0307(13) 0.0190(12) 0.0032(10) 0.0006(9) -0.0004(10)
C20 0.0290(12) 0.0255(12) 0.0259(13) 0.0078(10) 0.0020(10) -0.0070(10)
C21 0.0260(11) 0.0190(11) 0.0237(12) 0.0030(9) -0.0019(9) -0.0052(9)
C22 0.0372(14) 0.0347(14) 0.0247(12) -0.0046(10) -0.0052(10) -0.0193(12)
C23 0.0453(16) 0.0404(16) 0.0215(13) 0.0059(11) 0.0048(11) -0.0022(13)
C24 0.0427(15) 0.0256(13) 0.0353(14) 0.0026(11) -0.0031(12) -0.0191(12)
C25 0.0146(9) 0.0167(10) 0.0179(10) -0.0016(8) 0.0000(7) -0.0046(8)
C26 0.0233(11) 0.0223(11) 0.0180(11) -0.0032(8) -0.0012(8) -0.0086(9)
C27 0.0214(11) 0.0319(13) 0.0276(12) -0.0062(10) -0.0038(9) -0.0115(10)
C28 0.0174(10) 0.0303(13) 0.0315(13) -0.0073(10) -0.0004(9) -0.0054(9)
C29 0.0211(10) 0.0236(11) 0.0205(11) -0.0070(9) 0.0024(8) -0.0051(9)
C30 0.0191(10) 0.0163(10) 0.0163(10) -0.0003(8) -0.0004(8) -0.0063(8)
C31 0.0227(10) 0.0244(12) 0.0209(11) -0.0059(9) -0.0019(8) -0.0091(9)
C32 0.0323(12) 0.0265(12) 0.0217(12) -0.0041(9) -0.0043(9) -0.0124(10)
C33 0.0294(12) 0.0348(14) 0.0195(11) -0.0056(10) -0.0022(9) -0.0115(11)
C34 0.0205(10) 0.0273(12) 0.0293(13) -0.0137(10) -0.0033(9) -0.0058(9)
C35 0.0229(11) 0.0233(12) 0.0335(13) -0.0088(10) -0.0032(9) -0.0100(9)
C36 0.0194(10) 0.0274(12) 0.0279(12) -0.0065(10) 0.0004(9) -0.0106(9)
C37 0.075(2) 0.0349(15) 0.0263(14) -0.0008(12) -0.0038(14) -0.0287(16)
C38 0.0323(13) 0.0340(14) 0.0328(14) -0.0166(11) -0.0040(11) -0.0100(11)
C39 0.0408(15) 0.0317(14) 0.0309(14) -0.0048(11) 0.0032(11) -0.0212(12)
C40 0.0189(10) 0.0205(11) 0.0161(10) -0.0024(8) 0.0015(8) -0.0063(8)
C41 0.0230(10) 0.0184(10) 0.0203(11) -0.0044(8) 0.0014(8) -0.0057(9)
C42 0.0340(13) 0.0300(13) 0.0249(12) -0.0114(10) 0.0038(10) -0.0140(11)
C43 0.0348(13) 0.0391(15) 0.0205(12) -0.0071(10) -0.0013(10) -0.0184(12)
C44 0.0308(12) 0.0344(14) 0.0196(11) 0.0036(10) -0.0066(9) -0.0122(11)
C45 0.0249(11) 0.0228(11) 0.0195(11) -0.0009(9) -0.0002(9) -0.0090(9)
C46 0.0284(12) 0.0180(11) 0.0296(13) -0.0021(9) -0.0006(10) -0.0039(9)
C47 0.0567(19) 0.064(2) 0.0251(14) -0.0064(14) -0.0114(13) -0.0340(17)
C48 0.0391(14) 0.0244(12) 0.0295(13) 0.0054(10) -0.0086(11) -0.0102(11)
C49 0.0214(10) 0.0188(10) 0.0146(10) -0.0026(8) 0.0014(8) -0.0100(8)
C50 0.0237(11) 0.0149(10) 0.0238(11) -0.0027(8) 0.0052(9) -0.0058(8)
C51 0.0338(13) 0.0214(11) 0.0263(12) -0.0070(9) 0.0066(10) -0.0135(10)
C52 0.0533(18) 0.0315(14) 0.0418(16) -0.0127(12) 0.0065(13) -0.0280(14)
C53 0.066(2) 0.0256(14) 0.0512(19) -0.0087(13) 0.0135(16) -0.0282(15)
C54 0.0522(17) 0.0205(12) 0.0389(16) 0.0036(11) 0.0107(13) -0.0114(12)
C55 0.0342(13) 0.0169(11) 0.0288(13) 0.0005(9) 0.0073(10) -0.0037(10)
C56 0.0355(14) 0.0386(15) 0.0274(13) -0.0015(11) -0.0041(10) -0.0211(12)
C57 0.0366(14) 0.0327(14) 0.0312(14) 0.0082(11) -0.0021(11) -0.0072(12)

loop_
_atom_type_symbol
_atom_type_description
_atom_type_scat_dispersion_real
_atom_type_scat_dispersion_imag
_atom_type_scat_source
C C 0.0033 0.0016 'International Tables Vol C Tables 4.2.6.8 and 6.1.1.4'
H H 0.0000 0.0000 'International Tables Vol C Tables 4.2.6.8 and 6.1.1.4'
N N 0.0061 0.0033 'International Tables Vol C Tables 4.2.6.8 and 6.1.1.4'
P P 0.1023 0.0942 'International Tables Vol C Tables 4.2.6.8 and 6.1.1.4'
As As 0.0499 2.0058 'International Tables Vol C Tables 4.2.6.8 and 6.1.1.4'

loop_
_geom_angle_atom_site_label_1
_geom_angle_atom_site_label_2
_geom_angle_atom_site_label_3
_geom_angle
_geom_angle_site_symmetry_1
_geom_angle_site_symmetry_3
N1 As1A C49 87.28(12) . .
N1 As1A P1A 43.87(14) . .
C49 As1A P1A 70.89(15) . .
N1 P1A N2 94.5(3) . .
N1 P1A As1A 55.14(17) . .
N2 P1A As1A 82.8(2) . .
N1 As1B C49 88.51(8) . .
N1 P1B N2 97.69(9) . .
N1 As1C C49 87.2(5) . .
N1 As1C P1C 48.2(8) . .
C49 As1C P1C 68.1(8) . .
N2 P1C N1 93.4(15) . .
N2 P1C As1C 83.6(12) . .
N1 P1C As1C 50.7(8) . .
C1 N1 P1A 129.7(2) . .
C1 N1 P1B 122.30(15) . .
C1 N1 P1C 124.4(10) . .
C1 N1 As1C 114.2(4) . .
P1C N1 As1C 81.1(11) . .
C1 N1 As1B 117.13(14) . .
P1B N1 As1B 120.45(10) . .
C1 N1 As1A 121.13(15) . .
P1A N1 As1A 81.0(2) . .
C49 N2 C25 119.73(17) . .
C49 N2 P1C 104.2(10) . .
C25 N2 P1C 126.1(10) . .
C49 N2 P1B 120.41(14) . .
C25 N2 P1B 119.74(14) . .
C49 N2 P1A 99.22(19) . .
C25 N2 P1A 125.1(2) . .
C49 N3 C50 117.10(19) . .
C2 C1 C6 120.58(19) . .
C2 C1 N1 119.40(19) . .
C6 C1 N1 119.97(19) . .
C3 C2 C1 118.2(2) . .
C3 C2 C7 118.75(19) . .
C1 C2 C7 122.81(19) . .
C4 C3 C2 121.7(2) . .
C4 C3 H3 119.1 . .
C2 C3 H3 119.1 . .
C5 C4 C3 119.2(2) . .
C5 C4 H4 120.4 . .
C3 C4 H4 120.4 . .
C4 C5 C6 121.6(2) . .
C4 C5 H5 119.2 . .
C6 C5 H5 119.2 . .
C5 C6 C1 118.7(2) . .
C5 C6 C16 116.80(19) . .
C1 C6 C16 124.46(19) . .
C12 C7 C8 119.5(2) . .
C12 C7 C2 122.3(2) . .
C8 C7 C2 118.1(2) . .
C9 C8 C7 119.3(2) . .
C9 C8 C13 119.4(2) . .
C7 C8 C13 121.2(2) . .
C10 C9 C8 121.9(2) . .
C10 C9 H9 119.1 . .
C8 C9 H9 119.1 . .
C9 C10 C11 117.6(2) . .
C9 C10 C14 120.3(2) . .
C11 C10 C14 122.1(2) . .
C10 C11 C12 122.2(2) . .
C10 C11 H11 118.9 . .
C12 C11 H11 118.9 . .
C11 C12 C7 119.4(2) . .
C11 C12 C15 119.8(2) . .
C7 C12 C15 120.8(2) . .
C8 C13 H13A 109.5 . .
C8 C13 H13B 109.5 . .
H13A C13 H13B 109.5 . .
C8 C13 H13C 109.5 . .
H13A C13 H13C 109.5 . .
H13B C13 H13C 109.5 . .
C10 C14 H14A 109.5 . .
C10 C14 H14B 109.5 . .
H14A C14 H14B 109.5 . .
C10 C14 H14C 109.5 . .
H14A C14 H14C 109.5 . .
H14B C14 H14C 109.5 . .
C12 C15 H15A 109.5 . .
C12 C15 H15B 109.5 . .
H15A C15 H15B 109.5 . .
C12 C15 H15C 109.5 . .
H15A C15 H15C 109.5 . .
H15B C15 H15C 109.5 . .
C17 C16 C21 119.9(2) . .
C17 C16 C6 120.8(2) . .
C21 C16 C6 118.9(2) . .
C16 C17 C18 119.4(2) . .
C16 C17 C22 121.7(2) . .
C18 C17 C22 118.9(2) . .
C19 C18 C17 121.6(2) . .
C19 C18 H18 119.2 . .
C17 C18 H18 119.2 . .
C20 C19 C18 117.9(2) . .
C20 C19 C23 121.4(3) . .
C18 C19 C23 120.7(3) . .
C19 C20 C21 122.7(2) . .
C19 C20 H20 118.6 . .
C21 C20 H20 118.6 . .
C20 C21 C16 118.4(2) . .
C20 C21 C24 120.5(2) . .
C16 C21 C24 121.1(2) . .
C17 C22 H22A 109.5 . .
C17 C22 H22B 109.5 . .
H22A C22 H22B 109.5 . .
C17 C22 H22C 109.5 . .
H22A C22 H22C 109.5 . .
H22B C22 H22C 109.5 . .
C19 C23 H23A 109.5 . .
C19 C23 H23B 109.5 . .
H23A C23 H23B 109.5 . .
C19 C23 H23C 109.5 . .
H23A C23 H23C 109.5 . .
H23B C23 H23C 109.5 . .
C21 C24 H24A 109.5 . .
C21 C24 H24B 109.5 . .
H24A C24 H24B 109.5 . .
C21 C24 H24C 109.5 . .
H24A C24 H24C 109.5 . .
H24B C24 H24C 109.5 . .
C26 C25 C30 120.18(19) . .
C26 C25 N2 119.85(19) . .
C30 C25 N2 119.97(19) . .
C25 C26 C27 119.6(2) . .
C25 C26 C31 125.1(2) . .
C27 C26 C31 115.3(2) . .
C28 C27 C26 121.6(2) . .
C28 C27 H27 119.2 . .
C26 C27 H27 119.2 . .
C27 C28 C29 118.5(2) . .
C27 C28 H28 120.8 . .
C29 C28 H28 120.8 . .
C28 C29 C30 122.4(2) . .
C28 C29 H29 118.8 . .
C30 C29 H29 118.8 . .
C29 C30 C25 117.6(2) . .
C29 C30 C40 117.18(19) . .
C25 C30 C40 125.06(19) . .
C32 C31 C36 120.0(2) . .
C32 C31 C26 121.4(2) . .
C36 C31 C26 118.0(2) . .
C31 C32 C33 119.4(2) . .
C31 C32 C37 120.7(2) . .
C33 C32 C37 119.9(2) . .
C34 C33 C32 121.5(2) . .
C34 C33 H33 119.3 . .
C32 C33 H33 119.3 . .
C33 C34 C35 118.2(2) . .
C33 C34 C38 121.1(2) . .
C35 C34 C38 120.7(2) . .
C34 C35 C36 122.3(2) . .
C34 C35 H35 118.8 . .
C36 C35 H35 118.8 . .
C35 C36 C31 118.5(2) . .
C35 C36 C39 119.6(2) . .
C31 C36 C39 121.9(2) . .
C32 C37 H37A 109.5 . .
C32 C37 H37B 109.5 . .
H37A C37 H37B 109.5 . .
C32 C37 H37C 109.5 . .
H37A C37 H37C 109.5 . .
H37B C37 H37C 109.5 . .
C34 C38 H38A 109.5 . .
C34 C38 H38B 109.5 . .
H38A C38 H38B 109.5 . .
C34 C38 H38C 109.5 . .
H38A C38 H38C 109.5 . .
H38B C38 H38C 109.5 . .
C36 C39 H39A 109.5 . .
C36 C39 H39B 109.5 . .
H39A C39 H39B 109.5 . .
C36 C39 H39C 109.5 . .
H39A C39 H39C 109.5 . .
H39B C39 H39C 109.5 . .
C41 C40 C45 118.9(2) . .
C41 C40 C30 120.0(2) . .
C45 C40 C30 120.6(2) . .
C42 C41 C40 118.7(2) . .
C42 C41 C46 119.6(2) . .
C40 C41 C46 121.6(2) . .
C41 C42 C43 122.9(2) . .
C41 C42 H42 118.5 . .
C43 C42 H42 118.5 . .
C44 C43 C42 117.5(2) . .
C44 C43 C47 120.8(3) . .
C42 C43 C47 121.8(3) . .
C43 C44 C45 121.9(2) . .
C43 C44 H44 119.0 . .
C45 C44 H44 119.0 . .
C44 C45 C40 120.0(2) . .
C44 C45 C48 117.6(2) . .
C40 C45 C48 122.4(2) . .
C41 C46 H46A 109.5 . .
C41 C46 H46B 109.5 . .
H46A C46 H46B 109.5 . .
C41 C46 H46C 109.5 . .
H46A C46 H46C 109.5 . .
H46B C46 H46C 109.5 . .
C43 C47 H47A 109.5 . .
C43 C47 H47B 109.5 . .
H47A C47 H47B 109.5 . .
C43 C47 H47C 109.5 . .
H47A C47 H47C 109.5 . .
H47B C47 H47C 109.5 . .
C45 C48 H48A 109.5 . .
C45 C48 H48B 109.5 . .
H48A C48 H48B 109.5 . .
C45 C48 H48C 109.5 . .
H48A C48 H48C 109.5 . .
H48B C48 H48C 109.5 . .
N3 C49 N2 119.51(19) . .
N3 C49 As1B 127.71(17) . .
N2 C49 As1B 112.71(15) . .
N3 C49 As1A 128.59(17) . .
N2 C49 As1A 106.08(16) . .
N3 C49 As1C 130.4(4) . .
N2 C49 As1C 102.7(3) . .
N3 C50 C51 122.0(2) . .
N3 C50 C55 116.7(2) . .
C51 C50 C55 121.1(2) . .
C52 C51 C50 117.8(2) . .
C52 C51 C56 119.2(3) . .
C50 C51 C56 123.0(2) . .
C53 C52 C51 121.8(3) . .
C53 C52 H52 119.1 . .
C51 C52 H52 119.1 . .
C52 C53 C54 120.0(3) . .
C52 C53 H53 120.0 . .
C54 C53 H53 120.0 . .
C55 C54 C53 121.3(3) . .
C55 C54 H54 119.3 . .
C53 C54 H54 119.3 . .
C54 C55 C50 118.1(3) . .
C54 C55 C57 121.1(2) . .
C50 C55 C57 120.8(2) . .
C51 C56 H56A 109.5 . .
C51 C56 H56B 109.5 . .
H56A C56 H56B 109.5 . .
C51 C56 H56C 109.5 . .
H56A C56 H56C 109.5 . .
H56B C56 H56C 109.5 . .
C55 C57 H57A 109.5 . .
C55 C57 H57B 109.5 . .
H57A C57 H57B 109.5 . .
C55 C57 H57C 109.5 . .
H57A C57 H57C 109.5 . .
H57B C57 H57C 109.5 . .
C59A C58A C63A 120.0 . .
C59A C58A C59A 88.3(5) . 2_665
C63A C58A C59A 32.5(5) . 2_665
C59A C58A H58A 120.0 . .
C63A C58A H58A 120.0 . .
C59A C58A H58A 150.9 2_665 .
C58A C59A C60A 120.0 . .
C58A C59A C58A 91.7(5) . 2_665
C60A C59A C58A 29.1(5) . 2_665
C58A C59A H59A 120.0 . .
C60A C59A H59A 120.0 . .
C58A C59A H59A 147.5 2_665 .
C61A C60A C59A 120.0 . .
C61A C60A H60A 120.0 . .
C59A C60A H60A 120.0 . .
C60A C61A C62A 120.0 . .
C60A C61A H61A 120.0 . .
C62A C61A H61A 120.0 . .
C61A C62A C63A 120.0 . .
C61A C62A H62A 120.0 . .
C63A C62A H62A 120.0 . .
C62A C63A C58A 120.0 . .
C62A C63A H63A 120.0 . .
C58A C63A H63A 120.0 . .
C59B C58B C63B 120.0 . .
C59B C58B H58B 120.0 . .
C63B C58B H58B 120.0 . .
C58B C59B C60B 120.0 . .
C58B C59B C60B 35.5(9) . 2_665
C60B C59B C60B 84.7(9) . 2_665
C58B C59B H59B 120.0 . .
C60B C59B H59B 120.0 . .
C60B C59B H59B 155.0 2_665 .
C61B C60B C59B 120.0 . .
C61B C60B C59B 25.0(10) . 2_665
C59B C60B C59B 95.3(10) . 2_665
C61B C60B C61B 100.9(11) . 2_665
C59B C60B C61B 19.4(12) . 2_665
C59B C60B C61B 76.0(8) 2_665 2_665
C61B C60B H60B 120.0 . .
C59B C60B H60B 120.0 . .
C59B C60B H60B 144.5 2_665 .
C61B C60B H60B 138.9 2_665 .
C62B C61B C60B 120.0 . .
C62B C61B C60B 41.1(9) . 2_665
C60B C61B C60B 79.1(9) . 2_665
C62B C61B H61B 120.0 . .
C60B C61B H61B 120.0 . .
C60B C61B H61B 160.6 2_665 .
C61B C62B C63B 120.0 . .
C61B C62B H62B 120.0 . .
C63B C62B H62B 120.0 . .
C62B C63B C58B 120.0 . .
C62B C63B H63B 120.0 . .
C58B C63B H63B 120.0 . .

loop_
_geom_bond_atom_site_label_1
_geom_bond_atom_site_label_2
_geom_bond_distance
_geom_bond_site_symmetry_2
As1A N1 1.894(3) .
As1A C49 1.960(3) .
As1A P1A 2.279(5) .
P1A N1 1.599(5) .
P1A N2 1.806(5) .
As1B N1 1.8740(19) .
As1B C49 1.937(2) .
P1B N1 1.6356(19) .
P1B N2 1.6909(19) .
As1C N1 1.827(12) .
As1C C49 2.026(12) .
As1C P1C 2.33(3) .
P1C N2 1.68(3) .
P1C N1 1.76(3) .
N1 C1 1.459(3) .
N2 C49 1.424(3) .
N2 C25 1.463(3) .
N3 C49 1.277(3) .
N3 C50 1.411(3) .
C1 C2 1.410(3) .
C1 C6 1.415(3) .
C2 C3 1.408(3) .
C2 C7 1.508(3) .
C3 C4 1.392(3) .
C3 H3 0.9500 .
C4 C5 1.383(3) .
C4 H4 0.9500 .
C5 C6 1.401(3) .
C5 H5 0.9500 .
C6 C16 1.502(3) .
C7 C12 1.398(3) .
C7 C8 1.404(3) .
C8 C9 1.401(3) .
C8 C13 1.508(3) .
C9 C10 1.391(3) .
C9 H9 0.9500 .
C10 C11 1.393(4) .
C10 C14 1.520(3) .
C11 C12 1.395(3) .
C11 H11 0.9500 .
C12 C15 1.518(3) .
C13 H13A 0.9800 .
C13 H13B 0.9800 .
C13 H13C 0.9800 .
C14 H14A 0.9800 .
C14 H14B 0.9800 .
C14 H14C 0.9800 .
C15 H15A 0.9800 .
C15 H15B 0.9800 .
C15 H15C 0.9800 .
C16 C17 1.387(3) .
C16 C21 1.409(3) .
C17 C18 1.401(3) .
C17 C22 1.511(4) .
C18 C19 1.389(4) .
C18 H18 0.9500 .
C19 C20 1.370(4) .
C19 C23 1.512(4) .
C20 C21 1.398(3) .
C20 H20 0.9500 .
C21 C24 1.494(4) .
C22 H22A 0.9800 .
C22 H22B 0.9800 .
C22 H22C 0.9800 .
C23 H23A 0.9800 .
C23 H23B 0.9800 .
C23 H23C 0.9800 .
C24 H24A 0.9800 .
C24 H24B 0.9800 .
C24 H24C 0.9800 .
C25 C26 1.395(3) .
C25 C30 1.417(3) .
C26 C27 1.405(3) .
C26 C31 1.501(3) .
C27 C28 1.373(4) .
C27 H27 0.9500 .
C28 C29 1.390(3) .
C28 H28 0.9500 .
C29 C30 1.410(3) .
C29 H29 0.9500 .
C30 C40 1.491(3) .
C31 C32 1.396(3) .
C31 C36 1.402(3) .
C32 C33 1.396(4) .
C32 C37 1.499(4) .
C33 C34 1.380(4) .
C33 H33 0.9500 .
C34 C35 1.386(4) .
C34 C38 1.504(3) .
C35 C36 1.389(3) .
C35 H35 0.9500 .
C36 C39 1.510(4) .
C37 H37A 0.9800 .
C37 H37B 0.9800 .
C37 H37C 0.9800 .
C38 H38A 0.9800 .
C38 H38B 0.9800 .
C38 H38C 0.9800 .
C39 H39A 0.9800 .
C39 H39B 0.9800 .
C39 H39C 0.9800 .
C40 C41 1.410(3) .
C40 C45 1.415(3) .
C41 C42 1.387(4) .
C41 C46 1.518(3) .
C42 C43 1.402(4) .
C42 H42 0.9500 .
C43 C44 1.380(4) .
C43 C47 1.510(4) .
C44 C45 1.391(4) .
C44 H44 0.9500 .
C45 C48 1.498(4) .
C46 H46A 0.9800 .
C46 H46B 0.9800 .
C46 H46C 0.9800 .
C47 H47A 0.9800 .
C47 H47B 0.9800 .
C47 H47C 0.9800 .
C48 H48A 0.9800 .
C48 H48B 0.9800 .
C48 H48C 0.9800 .
C50 C51 1.414(4) .
C50 C55 1.421(3) .
C51 C52 1.392(4) .
C51 C56 1.505(4) .
C52 C53 1.379(5) .
C52 H52 0.9500 .
C53 C54 1.387(5) .
C53 H53 0.9500 .
C54 C55 1.386(4) .
C54 H54 0.9500 .
C55 C57 1.500(4) .
C56 H56A 0.9800 .
C56 H56B 0.9800 .
C56 H56C 0.9800 .
C57 H57A 0.9800 .
C57 H57B 0.9800 .
C57 H57C 0.9800 .
C58A C59A 1.3900 .
C58A C63A 1.3900 .
C58A C59A 1.873(15) 2_665
C58A H58A 0.9500 .
C59A C60A 1.3900 .
C59A C58A 1.873(12) 2_665
C59A H59A 0.9500 .
C60A C61A 1.3900 .
C60A H60A 0.9500 .
C61A C62A 1.3900 .
C61A H61A 0.9500 .
C62A C63A 1.3900 .
C62A H62A 0.9500 .
C63A H63A 0.9500 .
C58B C59B 1.3900 .
C58B C63B 1.3900 .
C58B H58B 0.9500 .
C59B C60B 1.3900 .
C59B C60B 1.88(3) 2_665
C59B H59B 0.9500 .
C60B C61B 1.3900 .
C60B C59B 1.88(3) 2_665
C60B C61B 2.03(4) 2_665
C60B H60B 0.9500 .
C61B C62B 1.3900 .
C61B C60B 2.03(3) 2_665
C61B H61B 0.9500 .
C62B C63B 1.3900 .
C62B H62B 0.9500 .
C63B H63B 0.9500 .

loop_
_geom_torsion_atom_site_label_1
_geom_torsion_atom_site_label_2
_geom_torsion_atom_site_label_3
_geom_torsion_atom_site_label_4
_geom_torsion
_geom_torsion_site_symmetry_1
_geom_torsion_site_symmetry_4
N2 P1A N1 C1 -158.8(2) . .
As1A P1A N1 C1 123.3(3) . .
N2 P1A N1 P1B -61.21(19) . .
As1A P1A N1 P1B -139.1(2) . .
N2 P1A N1 P1C -37.1(10) . .
As1A P1A N1 P1C -115.0(10) . .
N2 P1A N1 As1C 34.8(5) . .
As1A P1A N1 As1C -43.1(4) . .
N2 P1A N1 As1B 64.49(19) . .
As1A P1A N1 As1B -13.42(10) . .
N2 P1A N1 As1A 77.92(19) . .
N2 P1B N1 C1 -174.18(17) . .
N2 P1B N1 P1A 70.3(3) . .
N2 P1B N1 P1C -68.5(16) . .
N2 P1B N1 As1C -33.4(4) . .
N2 P1B N1 As1B 1.73(14) . .
N2 P1B N1 As1A 25.51(16) . .
N2 P1C N1 C1 167.8(5) . .
As1C P1C N1 C1 -113.3(8) . .
N2 P1C N1 P1A 40.3(10) . .
As1C P1C N1 P1A 119.2(6) . .
N2 P1C N1 P1B 68.4(14) . .
As1C P1C N1 P1B 147.3(15) . .
N2 P1C N1 As1C -78.9(12) . .
N2 P1C N1 As1B -55.1(13) . .
As1C P1C N1 As1B 23.8(5) . .
N2 P1C N1 As1A -33.2(15) . .
As1C P1C N1 As1A 45.8(7) . .
C49 As1C N1 C1 -173.3(2) . .
P1C As1C N1 C1 123.8(10) . .
C49 As1C N1 P1A -4.8(5) . .
P1C As1C N1 P1A -67.7(10) . .
C49 As1C N1 P1B 42.5(5) . .
P1C As1C N1 P1B -20.3(10) . .
C49 As1C N1 P1C 62.9(11) . .
C49 As1C N1 As1B -70.3(6) . .
P1C As1C N1 As1B -133.1(12) . .
C49 As1C N1 As1A -61.3(3) . .
P1C As1C N1 As1A -124.2(10) . .
C49 As1B N1 C1 172.49(16) . .
C49 As1B N1 P1A -43.9(2) . .
C49 As1B N1 P1B -3.63(13) . .
C49 As1B N1 P1C 31.6(11) . .
C49 As1B N1 As1C 79.5(6) . .
C49 As1B N1 As1A -81.17(18) . .
C49 As1A N1 C1 163.80(18) . .
P1A As1A N1 C1 -131.3(3) . .
C49 As1A N1 P1A -64.9(2) . .
C49 As1A N1 P1B -35.63(17) . .
P1A As1A N1 P1B 29.31(19) . .
C49 As1A N1 P1C 4.0(11) . .
P1A As1A N1 P1C 68.9(11) . .
C49 As1A N1 As1C 65.0(4) . .
P1A As1A N1 As1C 130.0(5) . .
C49 As1A N1 As1B 77.76(19) . .
P1A As1A N1 As1B 142.7(3) . .
N1 P1C N2 C49 59.4(13) . .
As1C P1C N2 C49 9.6(10) . .
N1 P1C N2 C25 -155.8(5) . .
As1C P1C N2 C25 154.4(5) . .
N1 P1C N2 P1B -62.7(13) . .
As1C P1C N2 P1B -112.5(16) . .
N1 P1C N2 P1A -35.6(9) . .
As1C P1C N2 P1A -85.5(8) . .
N1 P1B N2 C49 2.12(19) . .
N1 P1B N2 C25 -173.88(16) . .
N1 P1B N2 P1C 74.4(16) . .
N1 P1B N2 P1A -63.4(2) . .
N1 P1A N2 C49 -62.0(2) . .
As1A P1A N2 C49 -7.98(19) . .
N1 P1A N2 C25 161.27(19) . .
As1A P1A N2 C25 -144.75(19) . .
N1 P1A N2 P1C 40.0(10) . .
As1A P1A N2 P1C 93.9(10) . .
N1 P1A N2 P1B 65.4(2) . .
As1A P1A N2 P1B 119.4(3) . .
P1A N1 C1 C2 -59.4(3) . .
P1B N1 C1 C2 -113.0(2) . .
P1C N1 C1 C2 -157.2(13) . .
As1C N1 C1 C2 107.0(5) . .
As1B N1 C1 C2 71.0(2) . .
As1A N1 C1 C2 45.8(3) . .
P1A N1 C1 C6 123.2(3) . .
P1B N1 C1 C6 69.6(3) . .
P1C N1 C1 C6 25.5(13) . .
As1C N1 C1 C6 -70.4(5) . .
As1B N1 C1 C6 -106.4(2) . .
As1A N1 C1 C6 -131.5(2) . .
C6 C1 C2 C3 2.9(3) . .
N1 C1 C2 C3 -174.5(2) . .
C6 C1 C2 C7 -170.9(2) . .
N1 C1 C2 C7 11.7(3) . .
C1 C2 C3 C4 -1.8(3) . .
C7 C2 C3 C4 172.2(2) . .
C2 C3 C4 C5 -0.2(4) . .
C3 C4 C5 C6 1.3(4) . .
C4 C5 C6 C1 -0.2(3) . .
C4 C5 C6 C16 -179.1(2) . .
C2 C1 C6 C5 -1.9(3) . .
N1 C1 C6 C5 175.4(2) . .
C2 C1 C6 C16 176.8(2) . .
N1 C1 C6 C16 -5.8(3) . .
C3 C2 C7 C12 83.3(3) . .
C1 C2 C7 C12 -103.0(3) . .
C3 C2 C7 C8 -92.4(3) . .
C1 C2 C7 C8 81.3(3) . .
C12 C7 C8 C9 2.1(3) . .
C2 C7 C8 C9 177.9(2) . .
C12 C7 C8 C13 -177.0(2) . .
C2 C7 C8 C13 -1.2(3) . .
C7 C8 C9 C10 2.2(3) . .
C13 C8 C9 C10 -178.7(2) . .
C8 C9 C10 C11 -3.9(4) . .
C8 C9 C10 C14 175.8(2) . .
C9 C10 C11 C12 1.3(4) . .
C14 C10 C11 C12 -178.3(2) . .
C10 C11 C12 C7 2.9(4) . .
C10 C11 C12 C15 -174.9(2) . .
C8 C7 C12 C11 -4.6(3) . .
C2 C7 C12 C11 179.8(2) . .
C8 C7 C12 C15 173.2(2) . .
C2 C7 C12 C15 -2.4(3) . .
C5 C6 C16 C17 -91.3(3) . .
C1 C6 C16 C17 90.0(3) . .
C5 C6 C16 C21 81.1(3) . .
C1 C6 C16 C21 -97.6(3) . .
C21 C16 C17 C18 0.6(3) . .
C6 C16 C17 C18 172.9(2) . .
C21 C16 C17 C22 -176.3(2) . .
C6 C16 C17 C22 -3.9(3) . .
C16 C17 C18 C19 -0.8(4) . .
C22 C17 C18 C19 176.1(2) . .
C17 C18 C19 C20 0.2(4) . .
C17 C18 C19 C23 178.7(2) . .
C18 C19 C20 C21 0.7(4) . .
C23 C19 C20 C21 -177.8(2) . .
C19 C20 C21 C16 -1.0(4) . .
C19 C20 C21 C24 179.5(2) . .
C17 C16 C21 C20 0.2(3) . .
C6 C16 C21 C20 -172.2(2) . .
C17 C16 C21 C24 179.8(2) . .
C6 C16 C21 C24 7.4(3) . .
C49 N2 C25 C26 -119.1(2) . .
P1C N2 C25 C26 101.0(14) . .
P1B N2 C25 C26 57.0(3) . .
P1A N2 C25 C26 9.8(3) . .
C49 N2 C25 C30 60.0(3) . .
P1C N2 C25 C30 -80.0(14) . .
P1B N2 C25 C30 -123.98(19) . .
P1A N2 C25 C30 -171.1(2) . .
C30 C25 C26 C27 -4.2(3) . .
N2 C25 C26 C27 174.9(2) . .
C30 C25 C26 C31 172.1(2) . .
N2 C25 C26 C31 -8.8(3) . .
C25 C26 C27 C28 -0.2(4) . .
C31 C26 C27 C28 -176.8(2) . .
C26 C27 C28 C29 3.9(4) . .
C27 C28 C29 C30 -3.3(4) . .
C28 C29 C30 C25 -0.9(3) . .
C28 C29 C30 C40 174.1(2) . .
C26 C25 C30 C29 4.7(3) . .
N2 C25 C30 C29 -174.41(19) . .
C26 C25 C30 C40 -169.9(2) . .
N2 C25 C30 C40 11.0(3) . .
C25 C26 C31 C32 87.3(3) . .
C27 C26 C31 C32 -96.2(3) . .
C25 C26 C31 C36 -101.2(3) . .
C27 C26 C31 C36 75.2(3) . .
C36 C31 C32 C33 -4.0(4) . .
C26 C31 C32 C33 167.4(2) . .
C36 C31 C32 C37 175.4(3) . .
C26 C31 C32 C37 -13.3(4) . .
C31 C32 C33 C34 1.9(4) . .
C37 C32 C33 C34 -177.5(3) . .
C32 C33 C34 C35 1.3(4) . .
C32 C33 C34 C38 -179.3(2) . .
C33 C34 C35 C36 -2.4(4) . .
C38 C34 C35 C36 178.1(2) . .
C34 C35 C36 C31 0.4(4) . .
C34 C35 C36 C39 -179.4(2) . .
C32 C31 C36 C35 2.8(3) . .
C26 C31 C36 C35 -168.8(2) . .
C32 C31 C36 C39 -177.4(2) . .
C26 C31 C36 C39 11.0(3) . .
C29 C30 C40 C41 61.1(3) . .
C25 C30 C40 C41 -124.3(2) . .
C29 C30 C40 C45 -111.1(2) . .
C25 C30 C40 C45 63.5(3) . .
C45 C40 C41 C42 -0.8(3) . .
C30 C40 C41 C42 -173.2(2) . .
C45 C40 C41 C46 -179.1(2) . .
C30 C40 C41 C46 8.5(3) . .
C40 C41 C42 C43 -1.1(4) . .
C46 C41 C42 C43 177.3(2) . .
C41 C42 C43 C44 1.9(4) . .
C41 C42 C43 C47 -176.2(3) . .
C42 C43 C44 C45 -0.9(4) . .
C47 C43 C44 C45 177.2(2) . .
C43 C44 C45 C40 -0.9(4) . .
C43 C44 C45 C48 177.2(2) . .
C41 C40 C45 C44 1.8(3) . .
C30 C40 C45 C44 174.1(2) . .
C41 C40 C45 C48 -176.3(2) . .
C30 C40 C45 C48 -3.9(3) . .
C50 N3 C49 N2 -176.2(2) . .
C50 N3 C49 As1B 7.2(3) . .
C50 N3 C49 As1A 34.6(3) . .
C50 N3 C49 As1C -31.9(5) . .
C25 N2 C49 N3 -6.0(3) . .
P1C N2 C49 N3 141.6(11) . .
P1B N2 C49 N3 178.04(17) . .
P1A N2 C49 N3 -145.8(2) . .
C25 N2 C49 As1B 171.14(15) . .
P1C N2 C49 As1B -41.3(11) . .
P1B N2 C49 As1B -4.9(2) . .
P1A N2 C49 As1B 31.3(2) . .
C25 N2 C49 As1A 149.43(18) . .
P1C N2 C49 As1A -63.0(11) . .
P1B N2 C49 As1A -26.6(2) . .
P1A N2 C49 As1A 9.6(2) . .
C25 N2 C49 As1C -158.8(4) . .
P1C N2 C49 As1C -11.2(12) . .
P1B N2 C49 As1C 25.2(4) . .
P1A N2 C49 As1C 61.3(4) . .
C49 N3 C50 C51 70.9(3) . .
C49 N3 C50 C55 -114.5(2) . .
N3 C50 C51 C52 174.1(2) . .
C55 C50 C51 C52 -0.2(4) . .
N3 C50 C51 C56 -5.5(4) . .
C55 C50 C51 C56 -179.9(2) . .
C50 C51 C52 C53 1.0(4) . .
C56 C51 C52 C53 -179.4(3) . .
C51 C52 C53 C54 -0.5(5) . .
C52 C53 C54 C55 -0.9(5) . .
C53 C54 C55 C50 1.6(4) . .
C53 C54 C55 C57 -179.4(3) . .
N3 C50 C55 C54 -175.6(2) . .
C51 C50 C55 C54 -1.0(4) . .
N3 C50 C55 C57 5.4(3) . .
C51 C50 C55 C57 180.0(2) . .
C63A C58A C59A C60A 0.0 . .
C59A C58A C59A C60A 7.4(5) 2_665 .
C63A C58A C59A C58A -7.4(4) . 2_665
C59A C58A C59A C58A 0.0(4) 2_665 2_665
C58A C59A C60A C61A 0.0 . .
C58A C59A C60A C61A 15.4(9) 2_665 .
C59A C60A C61A C62A 0.0 . .
C60A C61A C62A C63A 0.0 . .
C61A C62A C63A C58A 0.0 . .
C59A C58A C63A C62A 0.0 . .
C59A C58A C63A C62A -13.9(9) 2_665 .
C63B C58B C59B C60B 0.0 . .
C63B C58B C59B C60B -7.0(16) . 2_665
C58B C59B C60B C61B 0.0 . .
C60B C59B C60B C61B 4.1(9) 2_665 .
C58B C59B C60B C59B -4.1(9) . 2_665
C60B C59B C60B C59B 0.0(8) 2_665 2_665
C58B C59B C60B C61B -11(3) . 2_665
C60B C59B C60B C61B -7(3) 2_665 2_665
C59B C60B C61B C62B 0.0 . .
C59B C60B C61B C62B 10(2) 2_665 .
C61B C60B C61B C62B 3.8(11) 2_665 .
C59B C60B C61B C60B -3.8(9) . 2_665
C59B C60B C61B C60B 5.8(17) 2_665 2_665
C61B C60B C61B C60B 0.0(7) 2_665 2_665
C60B C61B C62B C63B 0.0 . .
C60B C61B C62B C63B 5.7(13) 2_665 .
C61B C62B C63B C58B 0.0 . .
C59B C58B C63B C62B 0.0 . .
